data_4331032
loop_
_publ_author_name
'Pei Wang'
'Santiranjan Shannigrahi'
'Nikolai L. Yakovlev'
'T. S. Andy Hor'

_publ_section_title
;
 General One-Step Self-Assembly of Isostructural Intermetallic CoII3LnIII
 Cubane Aggregates
;
_journal_name_full 'Inorganic Chemistry'
_journal_page_first 12059
_journal_page_last 12061
_journal_paper_doi 10.1021/ic301527b
_journal_volume 51
_journal_year 2012
_chemical_formula_sum 'C35 H43 Cl2 Co3 N4 O15 Yb'
_chemical_formula_weight 1180.46
_chemical_name_systematic
; 
 ? 
;
_space_group_IT_number 2
_symmetry_cell_setting triclinic
_symmetry_space_group_name_Hall '-P 1'
_symmetry_space_group_name_H-M 'P -1'
_atom_sites_solution_hydrogens geom
_atom_sites_solution_primary direct
_atom_sites_solution_secondary difmap
_audit_creation_method SHELXL-97
_cell_angle_alpha 74.707(8)
_cell_angle_beta 87.171(8)
_cell_angle_gamma 89.759(8)
_cell_formula_units_Z 2
_cell_length_a 10.763(4)
_cell_length_b 10.764(4)
_cell_length_c 18.756(7)
_cell_measurement_reflns_used 970
_cell_measurement_temperature 90(2)
_cell_measurement_theta_max 27.41
_cell_measurement_theta_min 2.25
_cell_volume 2093.4(14)
_computing_cell_refinement 'Bruker SMART'
_computing_data_collection 'Bruker SMART'
_computing_data_reduction 'Bruker SAINT'
_computing_molecular_graphics 'Bruker SHELXTL'
_computing_publication_material 'Bruker SHELXTL'
_computing_structure_refinement 'SHELXL-97 (Sheldrick, 1997)'
_computing_structure_solution 'SHELXS-97 (Sheldrick, 1990)'
_diffrn_ambient_temperature 90(2)
_diffrn_measured_fraction_theta_full 0.997
_diffrn_measured_fraction_theta_max 0.997
_diffrn_measurement_device_type 'CCD area detector'
_diffrn_measurement_method 'phi and omega scans'
_diffrn_radiation_monochromator graphite
_diffrn_radiation_source 'fine-focus sealed tube'
_diffrn_radiation_type MoK\a
_diffrn_radiation_wavelength 0.71073
_diffrn_reflns_av_R_equivalents 0.0411
_diffrn_reflns_av_sigmaI/netI 0.0464
_diffrn_reflns_limit_h_max 13
_diffrn_reflns_limit_h_min -13
_diffrn_reflns_limit_k_max 13
_diffrn_reflns_limit_k_min -13
_diffrn_reflns_limit_l_max 24
_diffrn_reflns_limit_l_min -24
_diffrn_reflns_number 27438
_diffrn_reflns_theta_full 27.48
_diffrn_reflns_theta_max 27.48
_diffrn_reflns_theta_min 1.89
_exptl_absorpt_coefficient_mu 3.581
_exptl_absorpt_correction_T_max 0.7159
_exptl_absorpt_correction_T_min 0.3284
_exptl_absorpt_correction_type multi-scan
_exptl_absorpt_process_details 'Sadabs, (Sheldrick 2001)'
_exptl_crystal_colour ORANGE
_exptl_crystal_density_diffrn 1.873
_exptl_crystal_density_meas ?
_exptl_crystal_description BLOCK
_exptl_crystal_F_000 1172
_exptl_crystal_size_max 0.40
_exptl_crystal_size_mid 0.14
_exptl_crystal_size_min 0.10
_refine_diff_density_max 3.527
_refine_diff_density_min -1.426
_refine_diff_density_rms 0.194
_refine_ls_extinction_method none
_refine_ls_goodness_of_fit_ref 1.138
_refine_ls_hydrogen_treatment mixed
_refine_ls_matrix_type full
_refine_ls_number_parameters 554
_refine_ls_number_reflns 9546
_refine_ls_number_restraints 2
_refine_ls_restrained_S_all 1.138
_refine_ls_R_factor_all 0.0537
_refine_ls_R_factor_gt 0.0485
_refine_ls_shift/su_max 0.001
_refine_ls_shift/su_mean 0.000
_refine_ls_structure_factor_coef Fsqd
_refine_ls_weighting_details 'calc w=1/[\s^2^(Fo^2^)+(0.0571P)^2^+10.3788P] where P=(Fo^2^+2Fc^2^)/3'
_refine_ls_weighting_scheme calc
_refine_ls_wR_factor_gt 0.1250
_refine_ls_wR_factor_ref 0.1278
_reflns_number_gt 8702
_reflns_number_total 9546
_reflns_threshold_expression >2sigma(I)
_cod_data_source_file ic301527b_si_002_1.cif
_cod_data_source_block a327
_cod_depositor_comments
;
The following automatic conversions were performed:

'_exptl_crystal_density_meas' value 'Not Measured' was changed to '?'
- the value is perceived as not measured.

Automatic conversion script
Id: cif_fix_values 3008 2015-01-20 13:52:24Z robertas 
;
_cod_original_cell_volume 2093.2(14)
_cod_database_code 4331032

loop_
_symmetry_equiv_pos_as_xyz
'x, y, z'
'-x, -y, -z'

loop_
_atom_site_label
_atom_site_type_symbol
_atom_site_fract_x
_atom_site_fract_y
_atom_site_fract_z
_atom_site_U_iso_or_equiv
_atom_site_adp_type
_atom_site_occupancy
_atom_site_symmetry_multiplicity
_atom_site_calc_flag
_atom_site_refinement_flags
Yb1 Yb 0.50124(2) 0.36103(2) 0.783892(12) 0.01710(8) Uani 1 1 d .
Co1 Co 0.20713(7) 0.27301(7) 0.86339(4) 0.01591(15) Uani 1 1 d .
Co2 Co 0.21857(7) 0.53382(7) 0.75402(4) 0.01870(16) Uani 1 1 d .
Co3 Co 0.26767(7) 0.28598(7) 0.69343(4) 0.01818(16) Uani 1 1 d .
O1 O 0.3454(4) 0.2073(4) 0.8009(2) 0.0189(8) Uani 1 1 d .
O2 O 0.3267(3) 0.4324(4) 0.8416(2) 0.0179(8) Uani 1 1 d .
O3 O 0.1404(4) 0.3552(4) 0.7566(2) 0.0190(8) Uani 1 1 d .
O4 O 0.3668(4) 0.4505(4) 0.6952(2) 0.0204(8) Uani 1 1 d .
O5 O 0.0599(4) 0.3516(4) 0.9074(2) 0.0222(8) Uani 1 1 d .
O6 O 0.0735(4) 0.5520(4) 0.8314(2) 0.0225(8) Uani 1 1 d .
O7 O 0.3969(4) 0.1830(4) 0.6501(2) 0.0231(8) Uani 1 1 d .
O8 O 0.5613(4) 0.2488(4) 0.6993(2) 0.0239(9) Uani 1 1 d .
O9 O 0.6999(4) 0.4463(4) 0.7398(2) 0.0274(9) Uani 1 1 d .
O10 O 0.5596(4) 0.5836(4) 0.7590(2) 0.0259(9) Uani 1 1 d .
O11 O 0.6049(4) 0.1909(4) 0.8654(2) 0.0268(9) Uani 1 1 d .
O12 O 0.5838(4) 0.3746(4) 0.8944(2) 0.0231(8) Uani 1 1 d .
O13 O 0.1321(4) 0.6290(4) 0.6622(3) 0.0299(10) Uani 1 1 d .
O14 O 0.2486(5) 0.8080(5) 0.6209(3) 0.0351(11) Uani 1 1 d .
N1 N 0.1497(4) 0.0806(5) 0.8803(3) 0.0189(9) Uani 1 1 d .
N2 N 0.3010(4) 0.2465(5) 0.9654(3) 0.0183(9) Uani 1 1 d .
N3 N 0.1130(5) 0.1645(5) 0.6958(3) 0.0212(10) Uani 1 1 d .
N4 N 0.2427(5) 0.4039(5) 0.5844(3) 0.0226(10) Uani 1 1 d .
C1 C 0.0387(6) 0.0277(6) 0.9064(3) 0.0263(12) Uani 1 1 d .
H1 H -0.0209 0.0779 0.9252 0.032 Uiso 1 1 calc R
C2 C 0.0074(7) -0.0963(7) 0.9072(5) 0.0387(17) Uani 1 1 d .
H2 H -0.0714 -0.1314 0.9274 0.046 Uiso 1 1 calc R
C3 C 0.0911(6) -0.1685(6) 0.8785(4) 0.0338(15) Uani 1 1 d .
H3 H 0.0700 -0.2534 0.8772 0.041 Uiso 1 1 calc R
C4 C 0.2071(6) -0.1163(6) 0.8513(3) 0.0237(12) Uani 1 1 d .
H4 H 0.2670 -0.1648 0.8315 0.028 Uiso 1 1 calc R
C5 C 0.2335(5) 0.0092(5) 0.8539(3) 0.0194(11) Uani 1 1 d .
C6 C 0.3574(6) 0.0713(5) 0.8257(3) 0.0220(11) Uani 1 1 d .
H6A H 0.4168 0.0495 0.8657 0.026 Uiso 1 1 calc R
H6B H 0.3906 0.0376 0.7844 0.026 Uiso 1 1 calc R
C7 C 0.3097(5) 0.1404(6) 1.0215(3) 0.0210(11) Uani 1 1 d .
H7 H 0.2836 0.0602 1.0148 0.025 Uiso 1 1 calc R
C8 C 0.3557(6) 0.1429(6) 1.0894(3) 0.0256(12) Uani 1 1 d .
H8 H 0.3640 0.0659 1.1278 0.031 Uiso 1 1 calc R
C9 C 0.3888(5) 0.2617(6) 1.0990(3) 0.0233(12) Uani 1 1 d .
H9 H 0.4175 0.2677 1.1451 0.028 Uiso 1 1 calc R
C10 C 0.3798(5) 0.3708(6) 1.0414(3) 0.0214(11) Uani 1 1 d .
H10 H 0.4019 0.4528 1.0472 0.026 Uiso 1 1 calc R
C11 C 0.3376(5) 0.3588(5) 0.9743(3) 0.0183(10) Uani 1 1 d .
C12 C 0.3322(5) 0.4739(6) 0.9073(3) 0.0205(11) Uani 1 1 d .
H12A H 0.2578 0.5258 0.9128 0.025 Uiso 1 1 calc R
H12B H 0.4068 0.5290 0.9040 0.025 Uiso 1 1 calc R
C13 C 0.1107(6) 0.0488(6) 0.6797(3) 0.0278(13) Uani 1 1 d .
H13 H 0.1862 0.0157 0.6641 0.033 Uiso 1 1 calc R
C14 C 0.0031(7) -0.0225(7) 0.6852(4) 0.0367(16) Uani 1 1 d .
H14 H 0.0038 -0.1028 0.6731 0.044 Uiso 1 1 calc R
C15 C -0.1065(7) 0.0258(8) 0.7089(5) 0.0432(18) Uani 1 1 d .
H15 H -0.1818 -0.0222 0.7141 0.052 Uiso 1 1 calc R
C16 C -0.1058(6) 0.1446(7) 0.7250(4) 0.0332(15) Uani 1 1 d .
H16 H -0.1805 0.1799 0.7401 0.040 Uiso 1 1 calc R
C17 C 0.0061(5) 0.2105(6) 0.7184(3) 0.0213(11) Uani 1 1 d .
C18 C 0.0167(5) 0.3370(6) 0.7381(3) 0.0230(12) Uani 1 1 d .
H18A H -0.0059 0.4084 0.6956 0.028 Uiso 1 1 calc R
H18B H -0.0415 0.3373 0.7806 0.028 Uiso 1 1 calc R
C19 C 0.1680(6) 0.3832(6) 0.5327(3) 0.0274(13) Uani 1 1 d .
H19 H 0.1085 0.3151 0.5471 0.033 Uiso 1 1 calc R
C20 C 0.1741(6) 0.4557(7) 0.4607(3) 0.0316(14) Uani 1 1 d .
H20 H 0.1191 0.4391 0.4261 0.038 Uiso 1 1 calc R
C21 C 0.2623(6) 0.5542(7) 0.4390(4) 0.0328(14) Uani 1 1 d .
H21 H 0.2697 0.6051 0.3892 0.039 Uiso 1 1 calc R
C22 C 0.3394(6) 0.5768(7) 0.4917(3) 0.0282(13) Uani 1 1 d .
H22 H 0.4003 0.6436 0.4783 0.034 Uiso 1 1 calc R
C23 C 0.3265(5) 0.5003(6) 0.5644(3) 0.0231(12) Uani 1 1 d .
C24 C 0.4074(6) 0.5235(6) 0.6234(3) 0.0239(12) Uani 1 1 d .
H24A H 0.4943 0.5004 0.6129 0.029 Uiso 1 1 calc R
H24B H 0.4061 0.6162 0.6217 0.029 Uiso 1 1 calc R
C25 C 0.0214(5) 0.4661(6) 0.8824(3) 0.0226(12) Uani 1 1 d .
C26 C -0.0983(6) 0.5006(6) 0.9180(4) 0.0301(14) Uani 1 1 d .
H26A H -0.0990 0.5933 0.9137 0.045 Uiso 1 1 calc R
H26B H -0.1042 0.4531 0.9704 0.045 Uiso 1 1 calc R
H26C H -0.1691 0.4776 0.8930 0.045 Uiso 1 1 calc R
C27 C 0.5106(6) 0.1809(6) 0.6642(3) 0.0267(13) Uani 1 1 d .
C28 C 0.5926(7) 0.0900(9) 0.6340(5) 0.047(2) Uani 1 1 d .
H28A H 0.6766 0.1269 0.6221 0.070 Uiso 1 1 calc R
H28B H 0.5579 0.0772 0.5891 0.070 Uiso 1 1 calc R
H28C H 0.5965 0.0070 0.6712 0.070 Uiso 1 1 calc R
C29 C 0.6710(5) 0.5594(6) 0.7419(3) 0.0227(12) Uani 1 1 d .
C30 C 0.7690(6) 0.6641(7) 0.7253(4) 0.0350(15) Uani 1 1 d .
H30A H 0.7440 0.7352 0.6842 0.053 Uiso 1 1 calc R
H30B H 0.8484 0.6295 0.7116 0.053 Uiso 1 1 calc R
H30C H 0.7784 0.6955 0.7692 0.053 Uiso 1 1 calc R
C31 C 0.6229(5) 0.2602(6) 0.9091(3) 0.0226(12) Uani 1 1 d .
C32 C 0.6880(7) 0.2081(6) 0.9785(4) 0.0327(15) Uani 1 1 d .
H32A H 0.6967 0.2759 1.0041 0.049 Uiso 1 1 calc R
H32B H 0.7706 0.1781 0.9667 0.049 Uiso 1 1 calc R
H32C H 0.6397 0.1360 1.0106 0.049 Uiso 1 1 calc R
C33 C 0.1667(7) 0.7286(7) 0.6141(4) 0.0329(14) Uani 1 1 d .
C34 C 0.1020(9) 0.7578(9) 0.5415(5) 0.055(2) Uani 1 1 d .
H34A H 0.0786 0.6769 0.5308 0.083 Uiso 1 1 calc R
H34B H 0.1585 0.8070 0.5015 0.083 Uiso 1 1 calc R
H34C H 0.0272 0.8083 0.5452 0.083 Uiso 1 1 calc R
C1S C 0.6783(7) 0.9133(7) 0.4885(4) 0.0373(16) Uani 1 1 d .
H1S1 H 0.6972 0.8752 0.4466 0.045 Uiso 1 1 calc R
H1S2 H 0.6500 1.0028 0.4682 0.045 Uiso 1 1 calc R
Cl1 Cl 0.5593(2) 0.8223(2) 0.54810(12) 0.0546(5) Uani 1 1 d .
Cl2 Cl 0.8130(2) 0.9136(2) 0.53822(13) 0.0523(5) Uani 1 1 d .
O1W O 0.3266(4) 0.6979(4) 0.7522(2) 0.0248(9) Uani 1 1 d D
H1W H 0.335(7) 0.756(5) 0.712(2) 0.03(2) Uiso 1 1 d D
H2W H 0.400(3) 0.673(8) 0.745(5) 0.04(2) Uiso 1 1 d D

loop_
_atom_site_aniso_label
_atom_site_aniso_U_11
_atom_site_aniso_U_22
_atom_site_aniso_U_33
_atom_site_aniso_U_23
_atom_site_aniso_U_13
_atom_site_aniso_U_12
Yb1 0.01656(13) 0.02070(13) 0.01500(12) -0.00653(9) -0.00013(8) -0.00165(8)
Co1 0.0154(3) 0.0180(4) 0.0152(3) -0.0064(3) 0.0017(3) -0.0023(3)
Co2 0.0145(3) 0.0164(4) 0.0270(4) -0.0088(3) -0.0020(3) -0.0019(3)
Co3 0.0170(4) 0.0239(4) 0.0145(3) -0.0068(3) 0.0000(3) -0.0006(3)
O1 0.0180(19) 0.0208(19) 0.0176(18) -0.0053(15) 0.0031(15) 0.0001(15)
O2 0.0179(19) 0.0202(19) 0.0166(18) -0.0062(15) -0.0022(14) -0.0031(15)
O3 0.0170(19) 0.022(2) 0.0193(19) -0.0070(16) -0.0013(15) -0.0021(15)
O4 0.0181(19) 0.027(2) 0.0158(18) -0.0054(16) 0.0033(15) -0.0049(16)
O5 0.021(2) 0.026(2) 0.021(2) -0.0100(17) 0.0031(16) -0.0009(16)
O6 0.020(2) 0.023(2) 0.026(2) -0.0092(17) 0.0024(16) -0.0018(16)
O7 0.021(2) 0.031(2) 0.021(2) -0.0129(17) -0.0027(16) 0.0020(17)
O8 0.0178(19) 0.038(2) 0.0188(19) -0.0135(18) 0.0002(15) -0.0010(17)
O9 0.026(2) 0.030(2) 0.029(2) -0.0119(18) 0.0037(18) -0.0042(18)
O10 0.024(2) 0.027(2) 0.026(2) -0.0053(18) -0.0018(17) -0.0024(17)
O11 0.031(2) 0.023(2) 0.028(2) -0.0090(18) -0.0063(18) -0.0025(18)
O12 0.028(2) 0.022(2) 0.021(2) -0.0070(16) -0.0025(16) 0.0019(17)
O13 0.029(2) 0.028(2) 0.032(2) -0.0052(19) -0.0037(19) -0.0010(18)
O14 0.039(3) 0.031(2) 0.031(2) -0.001(2) -0.003(2) -0.003(2)
N1 0.020(2) 0.020(2) 0.017(2) -0.0058(18) -0.0023(18) -0.0010(18)
N2 0.018(2) 0.021(2) 0.018(2) -0.0101(18) 0.0010(17) -0.0008(18)
N3 0.022(2) 0.026(2) 0.017(2) -0.0064(19) -0.0047(18) -0.0015(19)
N4 0.022(2) 0.031(3) 0.014(2) -0.0042(19) -0.0005(18) 0.000(2)
C1 0.021(3) 0.031(3) 0.029(3) -0.011(3) 0.001(2) -0.003(2)
C2 0.025(3) 0.031(4) 0.058(5) -0.007(3) -0.002(3) -0.009(3)
C3 0.036(4) 0.021(3) 0.049(4) -0.016(3) -0.010(3) -0.006(3)
C4 0.028(3) 0.022(3) 0.024(3) -0.010(2) -0.005(2) 0.000(2)
C5 0.023(3) 0.020(3) 0.017(3) -0.007(2) -0.004(2) -0.001(2)
C6 0.028(3) 0.015(3) 0.023(3) -0.005(2) 0.001(2) 0.002(2)
C7 0.020(3) 0.023(3) 0.021(3) -0.009(2) 0.002(2) -0.003(2)
C8 0.028(3) 0.030(3) 0.016(3) -0.002(2) 0.000(2) 0.000(2)
C9 0.021(3) 0.033(3) 0.018(3) -0.010(2) 0.000(2) -0.001(2)
C10 0.020(3) 0.024(3) 0.024(3) -0.014(2) -0.002(2) 0.000(2)
C11 0.016(3) 0.023(3) 0.017(2) -0.007(2) 0.001(2) 0.000(2)
C12 0.020(3) 0.022(3) 0.022(3) -0.011(2) 0.001(2) -0.003(2)
C13 0.032(3) 0.033(3) 0.022(3) -0.012(3) -0.008(2) 0.002(3)
C14 0.038(4) 0.032(4) 0.045(4) -0.018(3) -0.011(3) -0.004(3)
C15 0.027(3) 0.043(4) 0.065(5) -0.023(4) -0.006(3) -0.011(3)
C16 0.021(3) 0.037(4) 0.044(4) -0.015(3) -0.008(3) -0.001(3)
C17 0.020(3) 0.028(3) 0.017(3) -0.006(2) -0.007(2) -0.001(2)
C18 0.017(3) 0.028(3) 0.025(3) -0.009(2) -0.003(2) 0.000(2)
C19 0.028(3) 0.033(3) 0.023(3) -0.009(3) -0.003(2) 0.000(3)
C20 0.030(3) 0.046(4) 0.019(3) -0.009(3) -0.005(2) 0.001(3)
C21 0.034(4) 0.043(4) 0.021(3) -0.006(3) -0.003(3) 0.000(3)
C22 0.024(3) 0.041(4) 0.015(3) -0.001(3) 0.002(2) -0.007(3)
C23 0.022(3) 0.030(3) 0.017(3) -0.007(2) 0.000(2) -0.002(2)
C24 0.022(3) 0.032(3) 0.018(3) -0.005(2) -0.001(2) -0.005(2)
C25 0.018(3) 0.027(3) 0.027(3) -0.015(2) 0.002(2) -0.004(2)
C26 0.023(3) 0.031(3) 0.038(4) -0.014(3) 0.009(3) 0.001(3)
C27 0.028(3) 0.033(3) 0.022(3) -0.012(3) 0.002(2) 0.003(3)
C28 0.033(4) 0.071(6) 0.054(5) -0.045(4) -0.020(3) 0.020(4)
C29 0.022(3) 0.029(3) 0.017(3) -0.007(2) -0.001(2) -0.009(2)
C30 0.031(3) 0.033(4) 0.041(4) -0.011(3) 0.006(3) -0.011(3)
C31 0.019(3) 0.026(3) 0.023(3) -0.006(2) -0.002(2) -0.002(2)
C32 0.046(4) 0.023(3) 0.031(3) -0.008(3) -0.013(3) 0.003(3)
C33 0.034(4) 0.036(4) 0.027(3) -0.005(3) -0.005(3) 0.006(3)
C34 0.062(6) 0.060(5) 0.035(4) 0.006(4) -0.018(4) -0.006(4)
C1S 0.042(4) 0.038(4) 0.034(4) -0.013(3) 0.001(3) -0.008(3)
Cl1 0.0626(13) 0.0497(12) 0.0495(11) -0.0109(9) 0.0064(10) -0.0208(10)
Cl2 0.0451(11) 0.0536(12) 0.0560(12) -0.0097(10) -0.0086(9) 0.0002(9)
O1W 0.026(2) 0.023(2) 0.026(2) -0.0064(18) -0.0007(18) 0.0002(18)

loop_
_atom_type_symbol
_atom_type_description
_atom_type_scat_dispersion_real
_atom_type_scat_dispersion_imag
_atom_type_scat_source
C C 0.0033 0.0016 'International Tables Vol C Tables 4.2.6.8 and 6.1.1.4'
H H 0.0000 0.0000 'International Tables Vol C Tables 4.2.6.8 and 6.1.1.4'
N N 0.0061 0.0033 'International Tables Vol C Tables 4.2.6.8 and 6.1.1.4'
O O 0.0106 0.0060 'International Tables Vol C Tables 4.2.6.8 and 6.1.1.4'
Yb Yb -0.3850 5.5486 'International Tables Vol C Tables 4.2.6.8 and 6.1.1.4'
Co Co 0.3494 0.9721 'International Tables Vol C Tables 4.2.6.8 and 6.1.1.4'
Cl Cl 0.1484 0.1585 'International Tables Vol C Tables 4.2.6.8 and 6.1.1.4'

loop_
_geom_angle_atom_site_label_1
_geom_angle_atom_site_label_2
_geom_angle_atom_site_label_3
_geom_angle
O4 Yb1 O8 81.88(15)
O4 Yb1 O1 76.51(14)
O8 Yb1 O1 77.57(14)
O4 Yb1 O12 145.02(14)
O8 Yb1 O12 132.37(14)
O1 Yb1 O12 113.22(14)
O4 Yb1 O2 71.89(14)
O8 Yb1 O2 143.25(13)
O1 Yb1 O2 71.68(13)
O12 Yb1 O2 79.44(14)
O4 Yb1 O9 106.95(15)
O8 Yb1 O9 76.52(15)
O1 Yb1 O9 153.03(14)
O12 Yb1 O9 79.76(15)
O2 Yb1 O9 135.21(14)
O4 Yb1 O11 155.88(15)
O8 Yb1 O11 82.23(15)
O1 Yb1 O11 82.43(14)
O12 Yb1 O11 55.58(14)
O2 Yb1 O11 112.47(15)
O9 Yb1 O11 86.76(16)
O4 Yb1 O10 79.69(14)
O8 Yb1 O10 118.85(15)
O1 Yb1 O10 148.68(14)
O12 Yb1 O10 76.72(14)
O2 Yb1 O10 81.79(14)
O9 Yb1 O10 54.95(15)
O11 Yb1 O10 124.06(14)
O5 Co1 O1 170.19(16)
O5 Co1 O2 97.66(16)
O1 Co1 O2 81.70(16)
O5 Co1 N1 102.54(18)
O1 Co1 N1 79.44(17)
O2 Co1 N1 158.86(17)
O5 Co1 O3 88.67(16)
O1 Co1 O3 81.52(15)
O2 Co1 O3 86.16(15)
N1 Co1 O3 100.37(17)
O5 Co1 N2 90.04(17)
O1 Co1 N2 99.30(17)
O2 Co1 N2 76.79(16)
N1 Co1 N2 96.88(18)
O3 Co1 N2 162.57(17)
O13 Co2 O3 94.19(17)
O13 Co2 O1W 91.66(18)
O3 Co2 O1W 170.30(16)
O13 Co2 O2 173.35(17)
O3 Co2 O2 86.35(15)
O1W Co2 O2 86.95(16)
O13 Co2 O6 96.44(18)
O3 Co2 O6 87.10(15)
O1W Co2 O6 99.93(16)
O2 Co2 O6 90.20(16)
O13 Co2 O4 96.00(17)
O3 Co2 O4 78.60(15)
O1W Co2 O4 93.11(16)
O2 Co2 O4 77.59(15)
O6 Co2 O4 161.66(16)
O3 Co3 O7 167.39(17)
O3 Co3 O4 83.07(16)
O7 Co3 O4 102.64(16)
O3 Co3 N3 78.44(18)
O7 Co3 N3 97.52(18)
O4 Co3 N3 158.92(18)
O3 Co3 N4 103.32(18)
O7 Co3 N4 88.89(18)
O4 Co3 N4 79.02(18)
N3 Co3 N4 95.40(19)
O3 Co3 O1 81.40(15)
O7 Co3 O1 88.02(15)
O4 Co3 O1 83.62(15)
N3 Co3 O1 103.35(17)
N4 Co3 O1 161.24(18)
C6 O1 Co1 111.1(3)
C6 O1 Co3 117.5(3)
Co1 O1 Co3 96.83(16)
C6 O1 Yb1 127.5(3)
Co1 O1 Yb1 103.58(16)
Co3 O1 Yb1 95.27(15)
C12 O2 Co1 108.2(3)
C12 O2 Co2 120.4(3)
Co1 O2 Co2 91.35(15)
C12 O2 Yb1 123.2(3)
Co1 O2 Yb1 102.23(16)
Co2 O2 Yb1 105.21(16)
C18 O3 Co3 112.0(3)
C18 O3 Co2 124.4(3)
Co3 O3 Co2 101.64(17)
C18 O3 Co1 122.9(3)
Co3 O3 Co1 100.13(17)
Co2 O3 Co1 91.06(15)
C24 O4 Co3 112.5(3)
C24 O4 Co2 117.4(4)
Co3 O4 Co2 96.13(15)
C24 O4 Yb1 122.6(3)
Co3 O4 Yb1 99.23(17)
Co2 O4 Yb1 104.53(16)
C25 O5 Co1 125.0(4)
C25 O6 Co2 128.9(4)
C27 O7 Co3 122.9(4)
C27 O8 Yb1 137.4(4)
C29 O9 Yb1 93.7(3)
C29 O10 Yb1 91.5(4)
C31 O11 Yb1 91.3(4)
C31 O12 Yb1 93.0(3)
C33 O13 Co2 128.7(4)
C1 N1 C5 118.4(5)
C1 N1 Co1 128.1(4)
C5 N1 Co1 113.1(4)
C11 N2 C7 119.0(5)
C11 N2 Co1 110.9(4)
C7 N2 Co1 129.4(4)
C17 N3 C13 118.6(5)
C17 N3 Co3 113.0(4)
C13 N3 Co3 128.4(4)
C23 N4 C19 118.6(5)
C23 N4 Co3 112.1(4)
C19 N4 Co3 128.6(4)
N1 C1 C2 122.7(6)
C3 C2 C1 119.3(6)
C2 C3 C4 119.3(6)
C3 C4 C5 118.3(6)
N1 C5 C4 122.0(5)
N1 C5 C6 116.9(5)
C4 C5 C6 121.1(5)
O1 C6 C5 110.5(5)
N2 C7 C8 122.7(5)
C9 C8 C7 117.7(6)
C10 C9 C8 119.6(5)
C9 C10 C11 118.8(5)
N2 C11 C10 122.1(5)
N2 C11 C12 116.4(5)
C10 C11 C12 121.5(5)
O2 C12 C11 110.3(4)
N3 C13 C14 122.5(6)
C13 C14 C15 118.3(6)
C14 C15 C16 119.8(6)
C17 C16 C15 118.6(6)
N3 C17 C16 122.2(6)
N3 C17 C18 115.6(5)
C16 C17 C18 122.2(6)
O3 C18 C17 109.8(5)
N4 C19 C20 123.1(6)
C19 C20 C21 118.7(6)
C22 C21 C20 118.7(6)
C21 C22 C23 119.3(6)
N4 C23 C22 121.5(5)
N4 C23 C24 117.7(5)
C22 C23 C24 120.8(5)
O4 C24 C23 112.1(5)
O6 C25 O5 126.1(5)
O6 C25 C26 117.5(5)
O5 C25 C26 116.4(5)
O8 C27 O7 125.8(6)
O8 C27 C28 117.5(6)
O7 C27 C28 116.7(6)
O9 C29 O10 119.6(5)
O9 C29 C30 120.0(6)
O10 C29 C30 120.3(6)
O12 C31 O11 120.0(5)
O12 C31 C32 119.2(5)
O11 C31 C32 120.8(5)
O13 C33 O14 126.0(6)
O13 C33 C34 116.6(7)
O14 C33 C34 117.3(7)
Cl2 C1S Cl1 109.5(4)

loop_
_geom_bond_atom_site_label_1
_geom_bond_atom_site_label_2
_geom_bond_distance
Yb1 O4 2.274(4)
Yb1 O8 2.302(4)
Yb1 O1 2.312(4)
Yb1 O12 2.333(4)
Yb1 O2 2.349(4)
Yb1 O9 2.353(4)
Yb1 O11 2.368(4)
Yb1 O10 2.397(4)
Co1 O5 2.034(4)
Co1 O1 2.085(4)
Co1 O2 2.088(4)
Co1 N1 2.101(5)
Co1 O3 2.124(4)
Co1 N2 2.159(5)
Co2 O13 2.024(5)
Co2 O3 2.090(4)
Co2 O1W 2.111(4)
Co2 O2 2.116(4)
Co2 O6 2.122(4)
Co2 O4 2.215(4)
Co3 O3 2.033(4)
Co3 O7 2.044(4)
Co3 O4 2.080(4)
Co3 N3 2.113(5)
Co3 N4 2.133(5)
Co3 O1 2.178(4)
O1 C6 1.421(7)
O2 C12 1.422(6)
O3 C18 1.419(7)
O4 C24 1.417(7)
O5 C25 1.273(7)
O6 C25 1.252(7)
O7 C27 1.263(8)
O8 C27 1.248(7)
O9 C29 1.265(8)
O10 C29 1.270(7)
O11 C31 1.267(7)
O12 C31 1.264(7)
O13 C33 1.250(8)
O14 C33 1.265(9)
N1 C1 1.339(8)
N1 C5 1.342(7)
N2 C11 1.328(7)
N2 C7 1.340(8)
N3 C17 1.345(8)
N3 C13 1.357(8)
N4 C23 1.341(8)
N4 C19 1.351(8)
C1 C2 1.373(9)
C2 C3 1.368(10)
C3 C4 1.388(9)
C4 C5 1.396(8)
C5 C6 1.501(8)
C7 C8 1.395(8)
C8 C9 1.388(9)
C9 C10 1.377(9)
C10 C11 1.396(8)
C11 C12 1.518(8)
C13 C14 1.377(9)
C14 C15 1.387(11)
C15 C16 1.389(10)
C16 C17 1.384(9)
C17 C18 1.508(8)
C19 C20 1.370(9)
C20 C21 1.390(10)
C21 C22 1.390(9)
C22 C23 1.395(8)
C23 C24 1.513(8)
C25 C26 1.512(8)
C27 C28 1.515(9)
C29 C30 1.508(8)
C31 C32 1.483(8)
C33 C34 1.518(10)
C1S Cl2 1.763(8)
C1S Cl1 1.772(7)

loop_
_geom_hbond_atom_site_label_D
_geom_hbond_atom_site_label_H
_geom_hbond_atom_site_label_A
_geom_hbond_distance_DH
_geom_hbond_distance_HA
_geom_hbond_distance_DA
_geom_hbond_angle_DHA
O1W H2W O10 0.84(2) 1.96(3) 2.782(6) 163(8)
O1W H1W O14 0.84(2) 1.94(5) 2.613(7) 137(7)
